data_4324887
loop_
_publ_author_name
'Sandip Mukherjee'
'Bappaditya Gole'
'You Song'
'Partha Sarathi Mukherjee'

_publ_section_title
;
 Synthesis, Structures, and Magnetic Behavior of a Series of Copper(II)
 Azide Polymers of Cu4 Building Clusters and Isolation of a New Hemiaminal
 Ether as the Metal Complex
;
_journal_name_full 'Inorganic Chemistry'
_journal_page_first 3621
_journal_page_last 3631
_journal_paper_doi 10.1021/ic102580a
_journal_volume 50
_journal_year 2011
_chemical_formula_moiety 'C10 H15 Cu2 N15'
_chemical_formula_sum 'C10 H15 Cu2 N15'
_chemical_formula_weight 472.45
_chemical_name_systematic
;
 ?
;
_space_group_IT_number 14
_symmetry_cell_setting monoclinic
_symmetry_space_group_name_Hall '-P 2yn'
_symmetry_space_group_name_H-M 'P 1 21/n 1'
_atom_sites_solution_hydrogens geom
_atom_sites_solution_primary direct
_atom_sites_solution_secondary difmap
_audit_creation_method SHELXL-97
_cell_angle_alpha 90.00
_cell_angle_beta 90.496(11)
_cell_angle_gamma 90.00
_cell_formula_units_Z 4
_cell_length_a 8.7634(14)
_cell_length_b 17.151(3)
_cell_length_c 12.1511(19)
_cell_measurement_reflns_used 5422
_cell_measurement_temperature 293(2)
_cell_measurement_theta_max 30.72
_cell_measurement_theta_min 2.05
_cell_volume 1826.3(5)
_computing_cell_refinement 'Bruker SMART'
_computing_data_collection 'Bruker SMART'
_computing_data_reduction 'Bruker SAINT'
_computing_molecular_graphics 'ORTEP-3 for Windows (Farrugia, 1999)'
_computing_publication_material WinGX
_computing_structure_refinement 'SHELXL97 (Sheldrick, 2008)'
_computing_structure_solution 'SHELXS97 (Sheldrick, 2008)'
_diffrn_ambient_temperature 293(2)
_diffrn_measured_fraction_theta_full 0.963
_diffrn_measured_fraction_theta_max 0.963
_diffrn_measurement_device_type 'CCD area detector'
_diffrn_measurement_method 'phi and omega scans'
_diffrn_radiation_monochromator graphite
_diffrn_radiation_source 'fine-focus sealed tube'
_diffrn_radiation_type MoK\a
_diffrn_radiation_wavelength 0.71073
_diffrn_reflns_av_R_equivalents 0.0904
_diffrn_reflns_av_sigmaI/netI 0.1419
_diffrn_reflns_limit_h_max 12
_diffrn_reflns_limit_h_min -12
_diffrn_reflns_limit_k_max 24
_diffrn_reflns_limit_k_min -21
_diffrn_reflns_limit_l_max 17
_diffrn_reflns_limit_l_min -14
_diffrn_reflns_number 13851
_diffrn_reflns_theta_full 30.61
_diffrn_reflns_theta_max 30.61
_diffrn_reflns_theta_min 2.05
_exptl_absorpt_coefficient_mu 2.361
_exptl_absorpt_correction_T_max 0.7461
_exptl_absorpt_correction_T_min 0.5526
_exptl_absorpt_correction_type empirical
_exptl_absorpt_process_details SADABS
_exptl_crystal_colour black
_exptl_crystal_density_diffrn 1.718
_exptl_crystal_description rectangular
_exptl_crystal_F_000 952
_exptl_crystal_size_max 0.32
_exptl_crystal_size_mid 0.24
_exptl_crystal_size_min 0.22
_refine_diff_density_max 0.849
_refine_diff_density_min -0.739
_refine_diff_density_rms 0.125
_refine_ls_extinction_method none
_refine_ls_goodness_of_fit_ref 1.015
_refine_ls_hydrogen_treatment constr
_refine_ls_matrix_type full
_refine_ls_number_parameters 244
_refine_ls_number_reflns 5422
_refine_ls_number_restraints 0
_refine_ls_restrained_S_all 1.015
_refine_ls_R_factor_all 0.1558
_refine_ls_R_factor_gt 0.0678
_refine_ls_shift/su_max 0.001
_refine_ls_shift/su_mean 0.000
_refine_ls_structure_factor_coef Fsqd
_refine_ls_weighting_details 'calc w=1/[\s^2^(Fo^2^)+(0.0302P)^2^+1.2522P] where P=(Fo^2^+2Fc^2^)/3'
_refine_ls_weighting_scheme calc
_refine_ls_wR_factor_gt 0.1258
_refine_ls_wR_factor_ref 0.1610
_reflns_number_gt 2803
_reflns_number_total 5422
_reflns_threshold_expression >2\s(I)
_cod_data_source_file ic102580a_si_002_2.cif
_cod_data_source_block complex2
_cod_database_code 4324887

loop_
_symmetry_equiv_pos_as_xyz
'x, y, z'
'-x+1/2, y+1/2, -z+1/2'
'-x, -y, -z'
'x-1/2, -y-1/2, z-1/2'

loop_
_atom_site_label
_atom_site_type_symbol
_atom_site_fract_x
_atom_site_fract_y
_atom_site_fract_z
_atom_site_U_iso_or_equiv
_atom_site_adp_type
_atom_site_occupancy
_atom_site_symmetry_multiplicity
_atom_site_calc_flag
_atom_site_refinement_flags
Cu1 Cu 0.97100(6) 0.08269(3) 0.68820(5) 0.04193(18) Uani 1 1 d .
Cu2 Cu 0.51436(6) 0.00825(3) 0.62923(5) 0.04383(18) Uani 1 1 d .
C5 C 1.1233(5) 0.0061(3) 0.8653(4) 0.0414(10) Uani 1 1 d .
C4 C 1.1727(6) -0.0484(3) 0.9397(4) 0.0539(13) Uani 1 1 d .
H4 H 1.2548 -0.0382 0.9865 0.065 Uiso 1 1 calc R
C3 C 1.0964(6) -0.1200(3) 0.9435(5) 0.0592(14) Uani 1 1 d .
H3 H 1.1272 -0.1585 0.9928 0.071 Uiso 1 1 calc R
C2 C 0.9765(6) -0.1323(3) 0.8739(5) 0.0614(15) Uani 1 1 d .
H2 H 0.9244 -0.1795 0.8754 0.074 Uiso 1 1 calc R
C1 C 0.9320(5) -0.0749(3) 0.8011(4) 0.0527(13) Uani 1 1 d .
H1 H 0.8499 -0.0844 0.7540 0.063 Uiso 1 1 calc R
C6 C 1.1928(5) 0.0834(3) 0.8520(4) 0.0440(11) Uani 1 1 d .
H6 H 1.2755 0.0994 0.8949 0.053 Uiso 1 1 calc R
C7 C 1.1874(6) 0.2044(3) 0.7477(5) 0.0554(13) Uani 1 1 d .
H7A H 1.1914 0.2383 0.8116 0.066 Uiso 1 1 calc R
H7B H 1.2890 0.2011 0.7170 0.066 Uiso 1 1 calc R
C8 C 1.0837(13) 0.2348(5) 0.6680(8) 0.152(5) Uani 1 1 d .
H8A H 1.0116 0.2674 0.7070 0.182 Uiso 1 1 calc R
H8B H 1.1416 0.2690 0.6204 0.182 Uiso 1 1 calc R
C9 C 1.0800(14) 0.1722(5) 0.4996(7) 0.155(5) Uani 1 1 d .
H9A H 1.1767 0.1485 0.5163 0.232 Uiso 1 1 calc R
H9B H 1.0964 0.2214 0.4638 0.232 Uiso 1 1 calc R
H9C H 1.0223 0.1386 0.4517 0.232 Uiso 1 1 calc R
C10 C 0.8560(9) 0.2199(5) 0.5702(12) 0.177(5) Uani 1 1 d .
H10A H 0.7997 0.1859 0.5220 0.266 Uiso 1 1 calc R
H10B H 0.8747 0.2685 0.5335 0.266 Uiso 1 1 calc R
H10C H 0.7981 0.2292 0.6356 0.266 Uiso 1 1 calc R
N1 N 1.0020(4) -0.0064(2) 0.7959(3) 0.0407(9) Uani 1 1 d .
N2 N 1.1348(4) 0.1269(2) 0.7797(3) 0.0426(9) Uani 1 1 d .
N3 N 0.9977(4) 0.1845(2) 0.5991(3) 0.0461(9) Uani 1 1 d .
N4 N 0.8092(4) 0.0322(2) 0.6014(3) 0.0447(9) Uani 1 1 d .
N5 N 0.8213(4) 0.0184(2) 0.5059(4) 0.0475(10) Uani 1 1 d .
N6 N 0.8229(5) 0.0029(3) 0.4139(4) 0.0772(16) Uani 1 1 d .
N10 N 0.5162(8) -0.0736(3) 0.7383(4) 0.0864(19) Uani 1 1 d .
N11 N 0.5448(5) -0.0699(3) 0.8336(4) 0.0531(11) Uani 1 1 d .
N12 N 0.5706(7) -0.0723(3) 0.9246(4) 0.0816(16) Uani 1 1 d .
N9 N 0.5142(5) 0.0983(3) 0.7301(4) 0.0606(12) Uani 1 1 d .
N8 N 0.6304(5) 0.1190(3) 0.7699(4) 0.0553(11) Uani 1 1 d .
N7 N 0.7461(6) 0.1382(4) 0.8089(5) 0.0905(18) Uani 1 1 d .
N13 N 0.4834(4) 0.0722(2) 0.4921(3) 0.0439(9) Uani 1 1 d .
N14 N 0.4952(4) 0.1413(3) 0.4796(4) 0.0513(10) Uani 1 1 d .
N15 N 0.5063(7) 0.2066(3) 0.4692(5) 0.0875(18) Uani 1 1 d .

loop_
_atom_site_aniso_label
_atom_site_aniso_U_11
_atom_site_aniso_U_22
_atom_site_aniso_U_33
_atom_site_aniso_U_23
_atom_site_aniso_U_13
_atom_site_aniso_U_12
Cu1 0.0398(3) 0.0433(4) 0.0425(3) -0.0024(3) -0.0109(2) -0.0045(2)
Cu2 0.0486(3) 0.0465(4) 0.0363(3) -0.0023(3) -0.0043(2) -0.0029(2)
C5 0.040(2) 0.049(3) 0.035(2) -0.005(2) 0.0022(18) 0.0032(19)
C4 0.051(3) 0.065(4) 0.046(3) 0.000(3) -0.008(2) 0.008(3)
C3 0.062(3) 0.059(4) 0.056(3) 0.009(3) -0.003(3) 0.004(3)
C2 0.065(3) 0.048(3) 0.072(4) 0.006(3) -0.002(3) -0.011(3)
C1 0.042(2) 0.059(3) 0.057(3) 0.005(3) -0.003(2) -0.009(2)
C6 0.040(2) 0.054(3) 0.038(2) -0.007(2) -0.0068(18) -0.005(2)
C7 0.053(3) 0.046(3) 0.067(4) -0.001(3) -0.014(2) -0.008(2)
C8 0.209(11) 0.088(6) 0.157(8) 0.056(6) -0.120(8) -0.080(7)
C9 0.275(13) 0.081(5) 0.110(7) 0.014(5) 0.095(9) -0.020(7)
C10 0.072(5) 0.096(6) 0.364(16) 0.101(9) -0.005(7) 0.026(4)
N1 0.0389(18) 0.048(2) 0.035(2) 0.0004(18) 0.0008(15) -0.0021(16)
N2 0.0407(18) 0.042(2) 0.045(2) -0.007(2) -0.0049(17) -0.0026(16)
N3 0.0435(19) 0.042(2) 0.053(2) 0.005(2) -0.0080(17) 0.0021(17)
N4 0.0346(17) 0.060(3) 0.040(2) -0.009(2) -0.0063(15) -0.0038(17)
N5 0.0260(16) 0.064(3) 0.052(3) -0.013(2) -0.0010(16) -0.0034(16)
N6 0.051(3) 0.132(5) 0.049(3) -0.032(3) 0.008(2) -0.010(3)
N10 0.149(6) 0.067(3) 0.043(3) 0.012(3) -0.016(3) -0.036(3)
N11 0.064(3) 0.052(3) 0.043(3) 0.000(2) -0.003(2) -0.011(2)
N12 0.109(4) 0.086(4) 0.050(3) 0.001(3) -0.024(3) -0.012(3)
N9 0.049(2) 0.071(3) 0.062(3) -0.023(3) 0.000(2) 0.009(2)
N8 0.058(3) 0.061(3) 0.047(3) -0.012(2) -0.006(2) 0.003(2)
N7 0.071(3) 0.113(5) 0.088(4) -0.035(4) -0.024(3) 0.001(3)
N13 0.050(2) 0.037(2) 0.044(2) 0.0010(19) -0.0104(17) -0.0024(17)
N14 0.051(2) 0.049(3) 0.053(3) -0.004(2) -0.0041(19) -0.001(2)
N15 0.129(5) 0.040(3) 0.093(4) 0.000(3) -0.004(3) -0.007(3)

loop_
_atom_type_symbol
_atom_type_description
_atom_type_scat_dispersion_real
_atom_type_scat_dispersion_imag
_atom_type_scat_source
C C 0.0033 0.0016 'International Tables Vol C Tables 4.2.6.8 and 6.1.1.4'
H H 0.0000 0.0000 'International Tables Vol C Tables 4.2.6.8 and 6.1.1.4'
N N 0.0061 0.0033 'International Tables Vol C Tables 4.2.6.8 and 6.1.1.4'
Cu Cu 0.3201 1.2651 'International Tables Vol C Tables 4.2.6.8 and 6.1.1.4'

loop_
_geom_angle_atom_site_label_1
_geom_angle_atom_site_label_2
_geom_angle_atom_site_label_3
_geom_angle
_geom_angle_site_symmetry_3
N2 Cu1 N4 176.41(17) .
N2 Cu1 N1 80.35(16) .
N4 Cu1 N1 96.11(17) .
N2 Cu1 N3 83.39(16) .
N4 Cu1 N3 100.11(17) .
N1 Cu1 N3 163.39(16) .
N10 Cu2 N9 98.2(2) .
N10 Cu2 N13 164.9(2) .
N9 Cu2 N13 94.98(19) .
N10 Cu2 N13 90.2(2) 3_656
N9 Cu2 N13 171.53(18) 3_656
N13 Cu2 N13 76.72(17) 3_656
N1 C5 C4 122.7(5) .
N1 C5 C6 113.2(4) .
C4 C5 C6 124.1(5) .
C5 C4 C3 118.2(5) .
C5 C4 H4 120.9 .
C3 C4 H4 120.9 .
C2 C3 C4 118.9(5) .
C2 C3 H3 120.6 .
C4 C3 H3 120.6 .
C3 C2 C1 120.1(5) .
C3 C2 H2 120.0 .
C1 C2 H2 120.0 .
N1 C1 C2 122.4(5) .
N1 C1 H1 118.8 .
C2 C1 H1 118.8 .
N2 C6 C5 116.6(4) .
N2 C6 H6 121.7 .
C5 C6 H6 121.7 .
C8 C7 N2 108.3(5) .
C8 C7 H7A 110.0 .
N2 C7 H7A 110.0 .
C8 C7 H7B 110.0 .
N2 C7 H7B 110.0 .
H7A C7 H7B 108.4 .
N3 C8 C7 120.9(7) .
N3 C8 H8A 107.1 .
C7 C8 H8A 107.1 .
N3 C8 H8B 107.1 .
C7 C8 H8B 107.1 .
H8A C8 H8B 106.8 .
N3 C9 H9A 109.5 .
N3 C9 H9B 109.5 .
H9A C9 H9B 109.5 .
N3 C9 H9C 109.5 .
H9A C9 H9C 109.5 .
H9B C9 H9C 109.5 .
N3 C10 H10A 109.5 .
N3 C10 H10B 109.5 .
H10A C10 H10B 109.5 .
N3 C10 H10C 109.5 .
H10A C10 H10C 109.5 .
H10B C10 H10C 109.5 .
C1 N1 C5 117.8(4) .
C1 N1 Cu1 129.7(4) .
C5 N1 Cu1 112.3(3) .
C6 N2 C7 126.8(4) .
C6 N2 Cu1 117.2(3) .
C7 N2 Cu1 115.6(3) .
C8 N3 C10 110.1(7) .
C8 N3 C9 108.7(7) .
C10 N3 C9 107.4(8) .
C8 N3 Cu1 105.5(4) .
C10 N3 Cu1 112.8(4) .
C9 N3 Cu1 112.3(4) .
N5 N4 Cu1 122.8(3) .
N6 N5 N4 175.2(4) .
N11 N10 Cu2 129.3(4) .
N12 N11 N10 174.9(6) .
N8 N9 Cu2 119.1(4) .
N7 N8 N9 178.9(6) .
N14 N13 Cu2 129.3(4) .
N14 N13 Cu2 125.6(3) 3_656
Cu2 N13 Cu2 103.28(17) 3_656
N15 N14 N13 179.1(6) .

loop_
_geom_bond_atom_site_label_1
_geom_bond_atom_site_label_2
_geom_bond_distance
_geom_bond_site_symmetry_2
Cu1 N2 1.961(4) .
Cu1 N4 1.962(4) .
Cu1 N1 2.029(4) .
Cu1 N3 2.068(4) .
Cu2 N10 1.930(5) .
Cu2 N9 1.973(4) .
Cu2 N13 2.012(4) .
Cu2 N13 2.020(4) 3_656
C5 N1 1.368(6) .
C5 C4 1.368(7) .
C5 C6 1.470(7) .
C4 C3 1.398(7) .
C4 H4 0.9300 .
C3 C2 1.360(8) .
C3 H3 0.9300 .
C2 C1 1.378(7) .
C2 H2 0.9300 .
C1 N1 1.326(6) .
C1 H1 0.9300 .
C6 N2 1.256(6) .
C6 H6 0.9300 .
C7 C8 1.421(9) .
C7 N2 1.460(6) .
C7 H7A 0.9700 .
C7 H7B 0.9700 .
C8 N3 1.416(8) .
C8 H8A 0.9700 .
C8 H8B 0.9700 .
C9 N3 1.429(8) .
C9 H9A 0.9600 .
C9 H9B 0.9600 .
C9 H9C 0.9600 .
C10 N3 1.424(8) .
C10 H10A 0.9600 .
C10 H10B 0.9600 .
C10 H10C 0.9600 .
N4 N5 1.189(5) .
N5 N6 1.149(5) .
N10 N11 1.184(6) .
N11 N12 1.128(6) .
N9 N8 1.178(6) .
N8 N7 1.163(7) .
N13 N14 1.199(5) .
N13 Cu2 2.020(4) 3_656
N14 N15 1.132(6) .
